data_2222716
loop_
_publ_author_name
'Zahid, Maryam'
'Khawar Rauf, M.'
'Bolte, Michael'
'Hameed, Shahid'

_publ_section_title
;
 Adamantane-1-thioamide
;
_journal_coeditor_code HG2536
_journal_issue 8
_journal_name_full 'Acta Crystallographica Section E'
_journal_page_first o1891
_journal_paper_doi 10.1107/S1600536809027470
_journal_volume 65
_journal_year 2009
_chemical_formula_iupac 'C11 H17 N S'
_chemical_formula_moiety 'C11 H17 N S'
_chemical_formula_sum 'C11 H17 N S'
_chemical_formula_weight 195.32
_chemical_name_common Adamantane-1-thioamide
_chemical_name_systematic
;
Adamantane-1-thioamide
;
_space_group_IT_number 15
_symmetry_cell_setting monoclinic
_symmetry_space_group_name_Hall '-C 2yc'
_symmetry_space_group_name_H-M 'C 1 2/c 1'
_atom_sites_solution_hydrogens geom
_atom_sites_solution_primary direct
_atom_sites_solution_secondary difmap
_audit_creation_method SHELXL-97
_cell_angle_alpha 90.00
_cell_angle_beta 100.859(7)
_cell_angle_gamma 90.00
_cell_formula_units_Z 8
_cell_length_a 24.255(2)
_cell_length_b 7.9879(5)
_cell_length_c 11.2928(9)
_cell_measurement_reflns_used 7109
_cell_measurement_temperature 173(2)
_cell_measurement_theta_max 25.9
_cell_measurement_theta_min 3.5
_cell_volume 2148.8(3)
_computing_cell_refinement 'X-AREA (Stoe & Cie, 2001)'
_computing_data_collection 'X-AREA (Stoe & Cie, 2001)'
_computing_data_reduction 'X-AREA (Stoe & Cie, 2001)'
_computing_molecular_graphics 'XP in SHELXTL-Plus (Sheldrick, 2008)'
_computing_publication_material 'SHELXL97 (Sheldrick, 2008)'
_computing_structure_refinement 'SHELXL97 (Sheldrick, 2008)'
_computing_structure_solution 'SHELXS97 (Sheldrick, 2008)'
_diffrn_ambient_temperature 173(2)
_diffrn_measured_fraction_theta_full 0.995
_diffrn_measured_fraction_theta_max 0.992
_diffrn_measurement_device_type 'Stoe IPDS-II two-circle'
_diffrn_measurement_method \w
_diffrn_radiation_monochromator graphite
_diffrn_radiation_source 'fine-focus sealed tube'
_diffrn_radiation_type MoK\a
_diffrn_radiation_wavelength 0.71073
_diffrn_reflns_av_R_equivalents 0.0403
_diffrn_reflns_av_sigmaI/netI 0.0294
_diffrn_reflns_limit_h_max 29
_diffrn_reflns_limit_h_min -29
_diffrn_reflns_limit_k_max 8
_diffrn_reflns_limit_k_min -9
_diffrn_reflns_limit_l_max 13
_diffrn_reflns_limit_l_min -13
_diffrn_reflns_number 7423
_diffrn_reflns_theta_full 25.00
_diffrn_reflns_theta_max 25.54
_diffrn_reflns_theta_min 3.42
_diffrn_standards_number 0
_exptl_absorpt_coefficient_mu 0.256
_exptl_absorpt_correction_T_max 0.9387
_exptl_absorpt_correction_T_min 0.9066
_exptl_absorpt_correction_type multi-scan
_exptl_absorpt_process_details '(MULABS; Spek, 2009; Blessing, 1995)'
_exptl_crystal_colour colourless
_exptl_crystal_density_diffrn 1.208
_exptl_crystal_density_method 'not measured'
_exptl_crystal_description block
_exptl_crystal_F_000 848
_exptl_crystal_size_max 0.39
_exptl_crystal_size_mid 0.26
_exptl_crystal_size_min 0.25
_refine_diff_density_max 0.204
_refine_diff_density_min -0.301
_refine_ls_extinction_method none
_refine_ls_goodness_of_fit_ref 1.069
_refine_ls_hydrogen_treatment mixed
_refine_ls_matrix_type full
_refine_ls_number_parameters 163
_refine_ls_number_reflns 2002
_refine_ls_number_restraints 35
_refine_ls_restrained_S_all 1.070
_refine_ls_R_factor_all 0.0464
_refine_ls_R_factor_gt 0.0382
_refine_ls_shift/su_max 0.000
_refine_ls_shift/su_mean 0.000
_refine_ls_structure_factor_coef Fsqd
_refine_ls_weighting_details 'calc w=1/[\s^2^(Fo^2^)+(0.0572P)^2^+0.6628P] where P=(Fo^2^+2Fc^2^)/3'
_refine_ls_weighting_scheme calc
_refine_ls_wR_factor_gt 0.0991
_refine_ls_wR_factor_ref 0.1025
_reflns_number_gt 1703
_reflns_number_total 2002
_reflns_threshold_expression I>2\s(I)
_cod_data_source_file hg2536.cif
_cod_data_source_block I
_cod_depositor_comments
;
The following automatic conversions were performed:
'_symmetry_cell_setting' value 'Monoclinic' changed to 'monoclinic'
according to '/home/saulius/struct/CIF-dictionaries/cif_core.dic'
dictionary named 'cif_core.dic' version 2.4.1 from 2010-06-29.

Automatic conversion script
Id: cif_fix_enum 1527 2010-12-29 10:47:43Z saulius 

The following automatic conversions were performed:

'_symmetry_cell_setting' value 'Monoclinic' changed to 'monoclinic'
according to /home/saulius/struct/CIF-dictionaries/cif_core.dic
dictionary named 'cif_core.dic' version 2.4.1 from 2010-06-29.

Automatic conversion script
Id: cif_fix_values 1715 2011-07-08 13:25:40Z adriana 
;
_cod_original_sg_symbol_H-M 'C 2/c'
_cod_database_code 2222716
_cod_database_fobs_code 2222716

loop_
_symmetry_equiv_pos_as_xyz
'x, y, z'
'-x, y, -z+1/2'
'x+1/2, y+1/2, z'
'-x+1/2, y+1/2, -z+1/2'
'-x, -y, -z'
'x, -y, z-1/2'
'-x+1/2, -y+1/2, -z'
'x+1/2, -y+1/2, z-1/2'

loop_
_atom_site_type_symbol
_atom_site_label
_atom_site_fract_x
_atom_site_fract_y
_atom_site_fract_z
_atom_site_U_iso_or_equiv
_atom_site_adp_type
_atom_site_calc_flag
_atom_site_refinement_flags
_atom_site_occupancy
_atom_site_disorder_assembly
_atom_site_disorder_group
S S1 0.21599(2) 0.61925(7) 0.64064(3) 0.0548(2) Uani d . 1 . .
N N1 0.20667(6) 0.55153(18) 0.41220(11) 0.0355(3) Uani d D 1 . .
H H1A 0.1949(7) 0.495(2) 0.3461(12) 0.041(5) Uiso d D 1 . .
H H1B 0.2299(7) 0.6339(18) 0.4094(17) 0.044(5) Uiso d D 1 . .
C C1 0.19018(6) 0.51441(19) 0.51351(12) 0.0307(3) Uani d D 1 A .
C C2 0.14709(6) 0.37457(18) 0.51046(12) 0.0280(3) Uani d D 1 . .
C C3 0.09531(7) 0.4503(2) 0.55352(17) 0.0346(5) Uani d PD 0.817(2) A 1
H H3A 0.1071 0.4995 0.6348 0.041 Uiso calc PR 0.817(2) A 1
H H3B 0.0789 0.5406 0.4978 0.041 Uiso calc PR 0.817(2) A 1
C C4 0.05109(9) 0.3143(4) 0.5574(2) 0.0449(6) Uani d PD 0.817(2) A 1
H H4 0.0179 0.3640 0.5855 0.054 Uiso calc PR 0.817(2) A 1
C C5 0.03278(11) 0.2407(4) 0.4326(2) 0.0535(7) Uani d PD 0.817(2) A 1
H H5A 0.0040 0.1535 0.4346 0.064 Uiso calc PR 0.817(2) A 1
H H5B 0.0159 0.3294 0.3760 0.064 Uiso calc PR 0.817(2) A 1
C C6 0.08243(15) 0.1650(4) 0.3893(3) 0.0553(10) Uani d PD 0.817(2) A 1
H H6 0.0697 0.1172 0.3068 0.066 Uiso calc PR 0.817(2) A 1
C C7 0.12688(9) 0.3016(3) 0.38385(17) 0.0424(5) Uani d PD 0.817(2) A 1
H H7A 0.1591 0.2529 0.3534 0.051 Uiso calc PR 0.817(2) A 1
H H7B 0.1104 0.3916 0.3279 0.051 Uiso calc PR 0.817(2) A 1
C C8 0.17150(8) 0.2349(3) 0.59767(19) 0.0401(5) Uani d PD 0.817(2) A 1
H H8A 0.1842 0.2821 0.6793 0.048 Uiso calc PR 0.817(2) A 1
H H8B 0.2044 0.1845 0.5709 0.048 Uiso calc PR 0.817(2) A 1
C C9 0.07646(14) 0.1784(3) 0.6434(2) 0.0466(6) Uani d PD 0.817(2) A 1
H H9A 0.0479 0.0913 0.6479 0.056 Uiso calc PR 0.817(2) A 1
H H9B 0.0884 0.2263 0.7251 0.056 Uiso calc PR 0.817(2) A 1
C C10 0.10857(13) 0.0264(3) 0.4743(3) 0.0591(7) Uani d PD 0.817(2) A 1
H H10A 0.1415 -0.0210 0.4460 0.071 Uiso calc PR 0.817(2) A 1
H H10B 0.0809 -0.0645 0.4756 0.071 Uiso calc PR 0.817(2) A 1
C C11 0.12686(11) 0.0991(3) 0.6021(2) 0.0493(6) Uani d PD 0.817(2) A 1
H H11 0.1429 0.0084 0.6594 0.059 Uiso calc PR 0.817(2) A 1
C C3' 0.0918(3) 0.4290(11) 0.4335(8) 0.037(2) Uiso d PD 0.183(2) A 2
H H3'1 0.0980 0.4610 0.3523 0.045 Uiso calc PR 0.183(2) A 2
H H3'2 0.0774 0.5284 0.4703 0.045 Uiso calc PR 0.183(2) A 2
C C4' 0.0475(5) 0.2869(14) 0.4214(10) 0.046(3) Uiso d PD 0.183(2) A 2
H H4' 0.0109 0.3238 0.3721 0.055 Uiso calc PR 0.183(2) A 2
C C5' 0.0714(5) 0.1404(17) 0.3637(12) 0.040(4) Uiso d PD 0.183(2) A 2
H H5'1 0.0429 0.0503 0.3489 0.048 Uiso calc PR 0.183(2) A 2
H H5'2 0.0794 0.1758 0.2846 0.048 Uiso calc PR 0.183(2) A 2
C C6' 0.1241(4) 0.0722(14) 0.4391(9) 0.043(3) Uiso d PD 0.183(2) A 2
H H6' 0.1372 -0.0283 0.3994 0.052 Uiso calc PR 0.183(2) A 2
C C7' 0.1683(3) 0.2123(10) 0.4505(8) 0.039(2) Uiso d PD 0.183(2) A 2
H H7'1 0.1757 0.2408 0.3696 0.046 Uiso calc PR 0.183(2) A 2
H H7'2 0.2039 0.1727 0.5006 0.046 Uiso calc PR 0.183(2) A 2
C C8' 0.1384(3) 0.3213(10) 0.6373(7) 0.0338(19) Uiso d PD 0.183(2) A 2
H H8'1 0.1244 0.4179 0.6778 0.041 Uiso calc PR 0.183(2) A 2
H H8'2 0.1749 0.2865 0.6862 0.041 Uiso calc PR 0.183(2) A 2
C C9' 0.0414(5) 0.2430(18) 0.5496(11) 0.057(4) Uiso d PD 0.183(2) A 2
H H9'1 0.0112 0.1585 0.5460 0.068 Uiso calc PR 0.183(2) A 2
H H9'2 0.0295 0.3445 0.5885 0.068 Uiso calc PR 0.183(2) A 2
C C10' 0.1166(5) 0.0295(15) 0.5663(11) 0.045(3) Uiso d PD 0.183(2) A 2
H H10C 0.0897 -0.0645 0.5626 0.055 Uiso calc PR 0.183(2) A 2
H H10D 0.1530 -0.0084 0.6136 0.055 Uiso calc PR 0.183(2) A 2
C C11' 0.0957(5) 0.1737(16) 0.6295(11) 0.041(4) Uiso d PD 0.183(2) A 2
H H11' 0.0892 0.1408 0.7112 0.049 Uiso calc PR 0.183(2) A 2

loop_
_atom_site_aniso_label
_atom_site_aniso_U_11
_atom_site_aniso_U_22
_atom_site_aniso_U_33
_atom_site_aniso_U_12
_atom_site_aniso_U_13
_atom_site_aniso_U_23
S1 0.0758(4) 0.0683(4) 0.0212(2) -0.0451(3) 0.01175(19) -0.00661(18)
N1 0.0424(7) 0.0430(8) 0.0228(6) -0.0139(6) 0.0104(5) -0.0023(6)
C1 0.0332(7) 0.0362(8) 0.0227(7) -0.0052(6) 0.0053(5) 0.0032(6)
C2 0.0324(7) 0.0308(8) 0.0207(6) -0.0046(6) 0.0048(5) 0.0004(5)
C3 0.0337(9) 0.0358(10) 0.0338(10) -0.0021(8) 0.0052(7) -0.0008(8)
C4 0.0373(11) 0.0496(16) 0.0490(13) -0.0057(11) 0.0111(9) -0.0014(11)
C5 0.0488(15) 0.0577(16) 0.0497(15) -0.0226(13) -0.0013(11) 0.0048(12)
C6 0.078(2) 0.0540(17) 0.0329(14) -0.0292(15) 0.0086(13) -0.0115(12)
C7 0.0573(12) 0.0448(12) 0.0262(9) -0.0168(9) 0.0111(8) -0.0075(8)
C8 0.0404(11) 0.0374(11) 0.0406(11) 0.0012(8) 0.0025(8) 0.0096(9)
C9 0.0510(16) 0.0478(15) 0.0425(13) -0.0167(12) 0.0124(12) 0.0020(10)
C10 0.0797(18) 0.0336(13) 0.0666(19) -0.0123(12) 0.0206(15) -0.0110(12)
C11 0.0638(15) 0.0329(12) 0.0483(13) -0.0030(11) 0.0032(11) 0.0106(11)

loop_
_atom_type_symbol
_atom_type_description
_atom_type_scat_dispersion_real
_atom_type_scat_dispersion_imag
_atom_type_scat_source
C C 0.0033 0.0016 'International Tables Vol C Tables 4.2.6.8 and 6.1.1.4'
H H 0.0000 0.0000 'International Tables Vol C Tables 4.2.6.8 and 6.1.1.4'
N N 0.0061 0.0033 'International Tables Vol C Tables 4.2.6.8 and 6.1.1.4'
S S 0.1246 0.1234 'International Tables Vol C Tables 4.2.6.8 and 6.1.1.4'

loop_
_geom_angle_atom_site_label_1
_geom_angle_atom_site_label_2
_geom_angle_atom_site_label_3
_geom_angle_site_symmetry_1
_geom_angle_site_symmetry_3
_geom_angle
_geom_angle_publ_flag
C1 N1 H1A . . 121.5(13) ?
C1 N1 H1B . . 120.4(13) ?
H1A N1 H1B . . 118.0(18) ?
N1 C1 C2 . . 117.69(13) ?
N1 C1 S1 . . 120.42(11) ?
C2 C1 S1 . . 121.89(11) ?
C3' C2 C1 . . 109.3(3) ?
C3' C2 C8 . . 140.3(3) ?
C1 C2 C8 . . 109.80(12) ?
C3' C2 C7 . . 58.9(4) ?
C1 C2 C7 . . 113.32(13) ?
C8 C2 C7 . . 109.82(15) ?
C3' C2 C8' . . 110.5(4) ?
C1 C2 C8' . . 113.1(3) ?
C8 C2 C8' . . 46.1(3) ?
C7 C2 C8' . . 133.0(3) ?
C3' C2 C3 . . 52.3(4) ?
C1 C2 C3 . . 107.40(13) ?
C8 C2 C3 . . 108.66(14) ?
C7 C2 C3 . . 107.70(14) ?
C8' C2 C3 . . 63.8(3) ?
C3' C2 C7' . . 108.1(5) ?
C1 C2 C7' . . 109.3(3) ?
C8 C2 C7' . . 64.1(3) ?
C7 C2 C7' . . 50.8(3) ?
C8' C2 C7' . . 106.3(5) ?
C3 C2 C7' . . 142.7(3) ?
C4 C3 C2 . . 110.17(16) ?
C4 C3 H3A . . 109.6 ?
C2 C3 H3A . . 109.6 ?
C4 C3 H3B . . 109.6 ?
C2 C3 H3B . . 109.6 ?
H3A C3 H3B . . 108.1 ?
C9 C4 C5 . . 109.4(2) ?
C9 C4 C3 . . 109.02(19) ?
C5 C4 C3 . . 109.4(2) ?
C9 C4 H4 . . 109.7 ?
C5 C4 H4 . . 109.7 ?
C3 C4 H4 . . 109.7 ?
C6 C5 C4 . . 110.2(2) ?
C6 C5 H5A . . 109.6 ?
C4 C5 H5A . . 109.6 ?
C6 C5 H5B . . 109.6 ?
C4 C5 H5B . . 109.6 ?
H5A C5 H5B . . 108.1 ?
C5 C6 C10 . . 110.5(3) ?
C5 C6 C7 . . 109.6(2) ?
C10 C6 C7 . . 109.2(3) ?
C5 C6 H6 . . 109.2 ?
C10 C6 H6 . . 109.2 ?
C7 C6 H6 . . 109.2 ?
C2 C7 C6 . . 109.51(17) ?
C2 C7 H7A . . 109.8 ?
C6 C7 H7A . . 109.8 ?
C2 C7 H7B . . 109.8 ?
C6 C7 H7B . . 109.8 ?
H7A C7 H7B . . 108.2 ?
C2 C8 C11 . . 110.19(15) ?
C2 C8 H8A . . 109.6 ?
C11 C8 H8A . . 109.6 ?
C2 C8 H8B . . 109.6 ?
C11 C8 H8B . . 109.6 ?
H8A C8 H8B . . 108.1 ?
C4 C9 C11 . . 110.8(2) ?
C4 C9 H9A . . 109.5 ?
C11 C9 H9A . . 109.5 ?
C4 C9 H9B . . 109.5 ?
C11 C9 H9B . . 109.5 ?
H9A C9 H9B . . 108.1 ?
C6 C10 C11 . . 109.2(2) ?
C6 C10 H10A . . 109.8 ?
C11 C10 H10A . . 109.8 ?
C6 C10 H10B . . 109.8 ?
C11 C10 H10B . . 109.8 ?
H10A C10 H10B . . 108.3 ?
C9 C11 C8 . . 109.1(2) ?
C9 C11 C10 . . 109.7(2) ?
C8 C11 C10 . . 108.4(2) ?
C9 C11 H11 . . 109.9 ?
C8 C11 H11 . . 109.9 ?
C10 C11 H11 . . 109.9 ?
C2 C3' C4' . . 111.3(7) ?
C2 C3' H3'1 . . 109.4 ?
C4' C3' H3'1 . . 109.4 ?
C2 C3' H3'2 . . 109.4 ?
C4' C3' H3'2 . . 109.4 ?
H3'1 C3' H3'2 . . 108.0 ?
C5' C4' C9' . . 110.3(10) ?
C5' C4' C3' . . 106.9(9) ?
C9' C4' C3' . . 106.0(9) ?
C5' C4' H4' . . 111.2 ?
C9' C4' H4' . . 111.2 ?
C3' C4' H4' . . 111.2 ?
C6' C5' C4' . . 113.1(10) ?
C6' C5' H5'1 . . 109.0 ?
C4' C5' H5'1 . . 109.0 ?
C6' C5' H5'2 . . 109.0 ?
C4' C5' H5'2 . . 109.0 ?
H5'1 C5' H5'2 . . 107.8 ?
C5' C6' C10' . . 112.2(10) ?
C5' C6' C7' . . 106.9(9) ?
C10' C6' C7' . . 106.8(8) ?
C5' C6' H6' . . 110.3 ?
C10' C6' H6' . . 110.3 ?
C7' C6' H6' . . 110.3 ?
C6' C7' C2 . . 110.6(6) ?
C6' C7' H7'1 . . 109.5 ?
C2 C7' H7'1 . . 109.5 ?
C6' C7' H7'2 . . 109.5 ?
C2 C7' H7'2 . . 109.5 ?
H7'1 C7' H7'2 . . 108.1 ?
C2 C8' C11' . . 111.1(6) ?
C2 C8' H8'1 . . 109.4 ?
C11' C8' H8'1 . . 109.4 ?
C2 C8' H8'2 . . 109.4 ?
C11' C8' H8'2 . . 109.4 ?
H8'1 C8' H8'2 . . 108.0 ?
C4' C9' C11' . . 114.2(10) ?
C4' C9' H9'1 . . 108.7 ?
C11' C9' H9'1 . . 108.7 ?
C4' C9' H9'2 . . 108.7 ?
C11' C9' H9'2 . . 108.7 ?
H9'1 C9' H9'2 . . 107.6 ?
C11' C10' C6' . . 112.9(9) ?
C11' C10' H10C . . 109.0 ?
C6' C10' H10C . . 109.0 ?
C11' C10' H10D . . 109.0 ?
C6' C10' H10D . . 109.0 ?
H10C C10' H10D . . 107.8 ?
C10' C11' C9' . . 108.9(10) ?
C10' C11' C8' . . 109.2(10) ?
C9' C11' C8' . . 104.2(9) ?
C10' C11' H11' . . 111.4 ?
C9' C11' H11' . . 111.4 ?
C8' C11' H11' . . 111.4 ?

loop_
_geom_bond_atom_site_label_1
_geom_bond_atom_site_label_2
_geom_bond_site_symmetry_2
_geom_bond_distance
_geom_bond_publ_flag
S1 C1 . 1.6780(14) ?
N1 C1 . 1.3149(19) ?
N1 H1A . 0.874(9) ?
N1 H1B . 0.870(9) ?
C1 C2 . 1.5257(19) ?
C2 C3' . 1.518(7) ?
C2 C8 . 1.532(2) ?
C2 C7 . 1.536(2) ?
C2 C8' . 1.546(8) ?
C2 C3 . 1.552(2) ?
C2 C7' . 1.592(8) ?
C3 C4 . 1.533(3) ?
C3 H3A . 0.9900 ?
C3 H3B . 0.9900 ?
C4 C9 . 1.509(4) ?
C4 C5 . 1.515(3) ?
C4 H4 . 1.0000 ?
C5 C6 . 1.509(5) ?
C5 H5A . 0.9900 ?
C5 H5B . 0.9900 ?
C6 C10 . 1.523(4) ?
C6 C7 . 1.543(4) ?
C6 H6 . 1.0000 ?
C7 H7A . 0.9900 ?
C7 H7B . 0.9900 ?
C8 C11 . 1.540(3) ?
C8 H8A . 0.9900 ?
C8 H8B . 0.9900 ?
C9 C11 . 1.526(4) ?
C9 H9A . 0.9900 ?
C9 H9B . 0.9900 ?
C10 C11 . 1.542(4) ?
C10 H10A . 0.9900 ?
C10 H10B . 0.9900 ?
C11 H11 . 1.0000 ?
C3' C4' . 1.550(12) ?
C3' H3'1 . 0.9900 ?
C3' H3'2 . 0.9900 ?
C4' C5' . 1.507(14) ?
C4' C9' . 1.524(14) ?
C4' H4' . 1.0000 ?
C5' C6' . 1.498(13) ?
C5' H5'1 . 0.9900 ?
C5' H5'2 . 0.9900 ?
C6' C10' . 1.521(13) ?
C6' C7' . 1.538(12) ?
C6' H6' . 1.0000 ?
C7' H7'1 . 0.9900 ?
C7' H7'2 . 0.9900 ?
C8' C11' . 1.561(12) ?
C8' H8'1 . 0.9900 ?
C8' H8'2 . 0.9900 ?
C9' C11' . 1.553(14) ?
C9' H9'1 . 0.9900 ?
C9' H9'2 . 0.9900 ?
C10' C11' . 1.492(13) ?
C10' H10C . 0.9900 ?
C10' H10D . 0.9900 ?
C11' H11' . 1.0000 ?

loop_
_geom_hbond_atom_site_label_D
_geom_hbond_atom_site_label_H
_geom_hbond_atom_site_label_A
_geom_hbond_site_symmetry_A
_geom_hbond_distance_DH
_geom_hbond_distance_HA
_geom_hbond_distance_DA
_geom_hbond_angle_DHA
N1 H1A S1 6_565 0.874(9) 2.631(13) 3.4027(14) 147.9(16)
N1 H1B S1 7_566 0.870(9) 2.492(10) 3.3485(14) 168.1(17)

loop_
_geom_torsion_atom_site_label_1
_geom_torsion_atom_site_label_2
_geom_torsion_atom_site_label_3
_geom_torsion_atom_site_label_4
_geom_torsion_site_symmetry_1
_geom_torsion_site_symmetry_2
_geom_torsion_site_symmetry_3
_geom_torsion_site_symmetry_4
_geom_torsion
_geom_torsion_publ_flag
N1 C1 C2 C3' . . . . -66.3(4) ?
S1 C1 C2 C3' . . . . 113.5(4) ?
N1 C1 C2 C8 . . . . 120.45(17) ?
S1 C1 C2 C8 . . . . -59.78(17) ?
N1 C1 C2 C7 . . . . -2.7(2) ?
S1 C1 C2 C7 . . . . 177.02(13) ?
N1 C1 C2 C8' . . . . 170.1(4) ?
S1 C1 C2 C8' . . . . -10.1(4) ?
N1 C1 C2 C3 . . . . -121.57(16) ?
S1 C1 C2 C3 . . . . 58.20(16) ?
N1 C1 C2 C7' . . . . 51.9(4) ?
S1 C1 C2 C7' . . . . -128.3(3) ?
C3' C2 C3 C4 . . . . 80.9(4) ?
C1 C2 C3 C4 . . . . -177.77(14) ?
C8 C2 C3 C4 . . . . -59.06(18) ?
C7 C2 C3 C4 . . . . 59.85(19) ?
C8' C2 C3 C4 . . . . -70.1(4) ?
C7' C2 C3 C4 . . . . 12.4(6) ?
C2 C3 C4 C9 . . . . 59.8(2) ?
C2 C3 C4 C5 . . . . -59.8(2) ?
C9 C4 C5 C6 . . . . -59.6(3) ?
C3 C4 C5 C6 . . . . 59.8(3) ?
C4 C5 C6 C10 . . . . 60.0(3) ?
C4 C5 C6 C7 . . . . -60.3(3) ?
C3' C2 C7 C6 . . . . -79.3(4) ?
C1 C2 C7 C6 . . . . -178.50(19) ?
C8 C2 C7 C6 . . . . 58.3(2) ?
C8' C2 C7 C6 . . . . 10.5(5) ?
C3 C2 C7 C6 . . . . -59.9(2) ?
C7' C2 C7 C6 . . . . 85.0(4) ?
C5 C6 C7 C2 . . . . 61.0(3) ?
C10 C6 C7 C2 . . . . -60.2(3) ?
C3' C2 C8 C11 . . . . 5.9(6) ?
C1 C2 C8 C11 . . . . 175.91(18) ?
C7 C2 C8 C11 . . . . -58.9(2) ?
C8' C2 C8 C11 . . . . 72.4(4) ?
C3 C2 C8 C11 . . . . 58.7(2) ?
C7' C2 C8 C11 . . . . -81.6(4) ?
C5 C4 C9 C11 . . . . 59.2(3) ?
C3 C4 C9 C11 . . . . -60.5(3) ?
C5 C6 C10 C11 . . . . -58.5(3) ?
C7 C6 C10 C11 . . . . 62.1(3) ?
C4 C9 C11 C8 . . . . 60.1(3) ?
C4 C9 C11 C10 . . . . -58.4(3) ?
C2 C8 C11 C9 . . . . -59.3(2) ?
C2 C8 C11 C10 . . . . 60.1(2) ?
C6 C10 C11 C9 . . . . 57.2(3) ?
C6 C10 C11 C8 . . . . -61.8(3) ?
C1 C2 C3' C4' . . . . 176.7(6) ?
C8 C2 C3' C4' . . . . -13.3(10) ?
C7 C2 C3' C4' . . . . 70.5(7) ?
C8' C2 C3' C4' . . . . -58.2(8) ?
C3 C2 C3' C4' . . . . -85.9(7) ?
C7' C2 C3' C4' . . . . 57.8(8) ?
C2 C3' C4' C5' . . . . -59.7(10) ?
C2 C3' C4' C9' . . . . 57.9(10) ?
C9' C4' C5' C6' . . . . -51.8(15) ?
C3' C4' C5' C6' . . . . 63.0(13) ?
C4' C5' C6' C10' . . . . 53.5(15) ?
C4' C5' C6' C7' . . . . -63.2(13) ?
C5' C6' C7' C2 . . . . 58.7(10) ?
C10' C6' C7' C2 . . . . -61.6(9) ?
C3' C2 C7' C6' . . . . -57.6(8) ?
C1 C2 C7' C6' . . . . -176.6(6) ?
C8 C2 C7' C6' . . . . 80.2(6) ?
C7 C2 C7' C6' . . . . -71.8(6) ?
C8' C2 C7' C6' . . . . 61.0(7) ?
C3 C2 C7' C6' . . . . -6.9(10) ?
C3' C2 C8' C11' . . . . 59.2(8) ?
C1 C2 C8' C11' . . . . -177.9(6) ?
C8 C2 C8' C11' . . . . -82.1(7) ?
C7 C2 C8' C11' . . . . -6.8(9) ?
C3 C2 C8' C11' . . . . 83.4(7) ?
C7' C2 C8' C11' . . . . -57.9(8) ?
C5' C4' C9' C11' . . . . 52.5(15) ?
C3' C4' C9' C11' . . . . -62.8(13) ?
C5' C6' C10' C11' . . . . -55.3(13) ?
C7' C6' C10' C11' . . . . 61.5(11) ?
C6' C10' C11' C9' . . . . 53.7(13) ?
C6' C10' C11' C8' . . . . -59.5(12) ?
C4' C9' C11' C10' . . . . -53.6(14) ?
C4' C9' C11' C8' . . . . 62.9(13) ?
C2 C8' C11' C10' . . . . 58.0(10) ?
C2 C8' C11' C9' . . . . -58.2(10) ?
